data_1549498
loop_
_publ_author_name
'Xie, Zongliang'
'Yu, Tao'
'Chen, Junru'
'Ubba, Eethamukkala'
'Wang, Leyu'
'Mao, Zhu'
'Su, Tongtong'
'Zhang, Yi'
'Aldred, Matthew P.'
'Chi, Zhenguo'

_publ_section_title
;
 Weak interactions but potent effect: tunable mechanoluminescence by
 adjusting intermolecular C-H&#x00B7;&#x00B7;&#x00B7;\p interactions.
;
_journal_issue 26
_journal_name_full 'Chemical science'
_journal_page_first 5787
_journal_page_last 5794
_journal_paper_doi 10.1039/c8sc01703d
_journal_volume 9
_journal_year 2018
_chemical_formula_moiety 'C37 H28 N O P'
_chemical_formula_sum 'C37 H28 N O P'
_chemical_formula_weight 533.57
_chemical_name_systematic ONdP(GC)
_space_group_crystal_system monoclinic
_space_group_IT_number 9
_space_group_name_Hall 'C -2yc'
_space_group_name_H-M_alt 'C 1 c 1'
_symmetry_space_group_name_Hall 'C -2yc'
_symmetry_space_group_name_H-M 'C 1 c 1'
_atom_sites_solution_hydrogens geom
_atom_sites_solution_primary dual
_audit_creation_date 2017-11-26
_audit_creation_method
;
Olex2 1.2
(compiled 2017.03.28 svn.r3405 for OlexSys, GUI svn.r5381)
;
_audit_update_record
;
2017-11-26 deposited with the CCDC.
2018-06-04 downloaded from the CCDC.
;
_cell_angle_alpha 90
_cell_angle_beta 102.573(14)
_cell_angle_gamma 90
_cell_formula_units_Z 4
_cell_length_a 23.584(4)
_cell_length_b 6.0025(7)
_cell_length_c 21.526(3)
_cell_measurement_reflns_used 3564
_cell_measurement_temperature 272(4)
_cell_measurement_theta_max 73.7840
_cell_measurement_theta_min 3.7830
_cell_volume 2974.2(8)
_computing_cell_refinement 'CrysAlisPro 1.171.38.43 (Rigaku OD, 2015)'
_computing_data_collection 'CrysAlisPro 1.171.38.43 (Rigaku OD, 2015)'
_computing_data_reduction 'CrysAlisPro 1.171.38.43 (Rigaku OD, 2015)'
_computing_molecular_graphics 'Olex2 (Dolomanov et al., 2009)'
_computing_publication_material 'Olex2 (Dolomanov et al., 2009)'
_computing_structure_refinement 'ShelXL (Sheldrick, 2015)'
_computing_structure_solution 'ShelXT (Sheldrick, 2015)'
_diffrn_ambient_environment N~2~
_diffrn_ambient_temperature 272(4)
_diffrn_detector 'CCD plate'
_diffrn_detector_area_resol_mean 5.2913
_diffrn_detector_type AtlasS2
_diffrn_measured_fraction_theta_full 0.986
_diffrn_measured_fraction_theta_max 0.946
_diffrn_measurement_details
;
List of Runs (angles in degrees, time in seconds):

  # Type    Start    End  Width  t~exp~   \w     \q     \k     \f   Frames
#--------------------------------------------------------------------------
  1  \w    -67.00  28.00   1.00    1.78    --  -40.50  57.00  30.00   95
  2  \w    -93.00  -2.00   1.00    1.78    --  -40.50 125.00 120.00   91
  3  \w     27.00  53.00   1.00    1.78    --   42.99-125.00 -60.00   26
  4  \w     36.00 130.00   1.00    7.14    --  107.32 -45.00-180.00   94
  5  \w    109.00 178.00   1.00    7.14    --  107.32  45.00-120.00   69
  6  \w     92.00 178.00   1.00    7.14    --  107.32  61.00 -30.00   86
  7  \w     26.00  91.00   1.00    7.14    --  107.32 -94.00  90.00   65
  8  \w     30.00  62.00   1.00    7.14    --  107.32 -94.00  30.00   32
  9  \w     21.00  47.00   1.00    1.78    --   42.99  37.00 -30.00   26
 10  \w     91.00 116.00   1.00    1.78    --   42.99  37.00 -30.00   25
 11  \w    131.00 142.00   1.00    7.14    --  107.32 125.00  90.00   11
;
_diffrn_measurement_device 'four-circle diffractometer'
_diffrn_measurement_device_type 'SuperNova, Dual, Cu at zero, AtlasS2'
_diffrn_measurement_method '\w scans'
_diffrn_orient_matrix_type 'CrysAlisPro convention (1999,Acta A55,543-557)'
_diffrn_orient_matrix_UB_11 0.0500142000
_diffrn_orient_matrix_UB_12 0.1043502000
_diffrn_orient_matrix_UB_13 -0.0257590000
_diffrn_orient_matrix_UB_21 -0.0431452000
_diffrn_orient_matrix_UB_22 0.1625604000
_diffrn_orient_matrix_UB_23 -0.0410888000
_diffrn_orient_matrix_UB_31 0.0105934000
_diffrn_orient_matrix_UB_32 0.1690647000
_diffrn_orient_matrix_UB_33 0.0550551000
_diffrn_radiation_monochromator mirror
_diffrn_radiation_probe x-ray
_diffrn_radiation_type CuK\a
_diffrn_radiation_wavelength 1.54184
_diffrn_reflns_av_R_equivalents 0.0246
_diffrn_reflns_av_unetI/netI 0.0267
_diffrn_reflns_Laue_measured_fraction_full 0.986
_diffrn_reflns_Laue_measured_fraction_max 0.946
_diffrn_reflns_limit_h_max 26
_diffrn_reflns_limit_h_min -28
_diffrn_reflns_limit_k_max 7
_diffrn_reflns_limit_k_min -4
_diffrn_reflns_limit_l_max 26
_diffrn_reflns_limit_l_min -25
_diffrn_reflns_number 4795
_diffrn_reflns_point_group_measured_fraction_full 0.633
_diffrn_reflns_point_group_measured_fraction_max 0.599
_diffrn_reflns_theta_full 67.684
_diffrn_reflns_theta_max 73.913
_diffrn_reflns_theta_min 3.841
_diffrn_source 'micro-focus sealed X-ray tube'
_diffrn_source_type 'SuperNova (Cu) X-ray Source'
_exptl_absorpt_coefficient_mu 1.036
_exptl_absorpt_correction_T_max 1.00000
_exptl_absorpt_correction_T_min 0.29913
_exptl_absorpt_correction_type multi-scan
_exptl_absorpt_process_details
;
CrysAlisPro 1.171.38.43 (Rigaku Oxford Diffraction, 2015)
Empirical absorption correction using spherical harmonics,
 implemented in SCALE3 ABSPACK scaling algorithm.
;
_exptl_crystal_colour yellow
_exptl_crystal_colour_primary yellow
_exptl_crystal_density_diffrn 1.192
_exptl_crystal_description plate
_exptl_crystal_F_000 1120
_exptl_crystal_preparation Luminescent
_exptl_crystal_recrystallization_method 'Re-crystallisation from solvent: dichloromethane/n-hexane'
_exptl_crystal_size_max 0.45
_exptl_crystal_size_mid 0.35
_exptl_crystal_size_min 0.1
_refine_diff_density_max 1.612
_refine_diff_density_min -0.446
_refine_diff_density_rms 0.086
_refine_ls_abs_structure_details
;
 Flack x determined using 675 quotients [(I+)-(I-)]/[(I+)+(I-)]
 (Parsons, Flack and Wagner, Acta Cryst. B69 (2013) 249-259).
;
_refine_ls_abs_structure_Flack 0.47(3)
_refine_ls_extinction_method none
_refine_ls_goodness_of_fit_ref 1.372
_refine_ls_hydrogen_treatment constr
_refine_ls_matrix_type full
_refine_ls_number_parameters 365
_refine_ls_number_reflns 3619
_refine_ls_number_restraints 3
_refine_ls_restrained_S_all 1.371
_refine_ls_R_factor_all 0.0966
_refine_ls_R_factor_gt 0.0872
_refine_ls_shift/su_max 0.000
_refine_ls_shift/su_mean 0.000
_refine_ls_structure_factor_coef Fsqd
_refine_ls_weighting_details 'w=1/[\s^2^(Fo^2^)+(0.2000P)^2^] where P=(Fo^2^+2Fc^2^)/3'
_refine_ls_weighting_scheme calc
_refine_ls_wR_factor_gt 0.2447
_refine_ls_wR_factor_ref 0.2916
_reflns_Friedel_coverage 0.266
_reflns_Friedel_fraction_full 0.280
_reflns_Friedel_fraction_max 0.252
_reflns_number_gt 3278
_reflns_number_total 3619
_reflns_threshold_expression 'I > 2\s(I)'
_cod_data_source_file c8sc01703d2.cif
_cod_data_source_block 17070701
_cod_depositor_comments 'Adding full bibliography for 1549497--1549498.cif.'
_cod_original_cell_volume 2974.2(7)
_cod_database_code 1549498
_shelx_shelxl_version_number 2014/7
_chemical_oxdiff_formula CHNOP
_chemical_oxdiff_usercomment ONdP-nH
_shelx_space_group_comment
;
The symmetry employed for this shelxl refinement is uniquely defined
by the following loop, which should always be used as a source of
symmetry information in preference to the above space-group names.
They are only intended as comments.
;
_reflns_odcompleteness_completeness 98.74
_reflns_odcompleteness_iscentric 1
_reflns_odcompleteness_theta 66.97
_olex2_refinement_description
;
1. Fixed Uiso
 At 1.2 times of:
  All C(H) groups
2. Restrained distances
 O1-C1 \\sim O1A-C1
 with sigma of 0.02
3. Uiso/Uaniso restraints and constraints
Uanis(O1) = Uanis(O1A)
4. Others
 Sof(O1A)=1-FVAR(1)
 Sof(O1)=FVAR(1)
5.a Aromatic/amide H refined with riding coordinates:
 C25(H25), C7(H7), C24(H24), C4(H4), C13(H13), C6(H6), C34(H34), C27(H27),
 C21(H21), C3(H3), C22(H22), C35(H35), C36(H36), C33(H33), C19(H19), C18(H18),
 C12(H12), C31(H31), C29(H29), C17(H17), C30(H30), C16(H16), C9(H9), C11(H11),
 C15(H15), C10(H10), C28(H28), C37(H37)
;
_olex2_submission_special_instructions 'No special instructions were received'
_oxdiff_exptl_absorpt_empirical_details
;
Empirical correction (ABSPACK) includes:
- Absorption correction using spherical harmonics
- Frame scaling
;
_oxdiff_exptl_absorpt_empirical_full_max 2.897
_oxdiff_exptl_absorpt_empirical_full_min 0.471

loop_
_space_group_symop_operation_xyz
'x, y, z'
'x, -y, z+1/2'
'x+1/2, y+1/2, z'
'x+1/2, -y+1/2, z+1/2'

loop_
_atom_site_label
_atom_site_type_symbol
_atom_site_fract_x
_atom_site_fract_y
_atom_site_fract_z
_atom_site_U_iso_or_equiv
_atom_site_adp_type
_atom_site_occupancy
_atom_site_site_symmetry_order
_atom_site_calc_flag
_atom_site_refinement_flags_posn
_atom_site_refinement_flags_occupancy
_atom_site_disorder_assembly
_atom_site_disorder_group
P1 P 0.62588(8) 0.6531(3) 0.33593(8) 0.0564(5) Uani 1 1 d . . . .
C20 C 0.4593(3) 0.2284(10) 0.5437(3) 0.0436(12) Uani 1 1 d . . . .
O1 O 0.4848(12) -0.0887(19) 0.4916(11) 0.074(5) Uani 0.56(3) 1 d D P A 1
C25 C 0.4317(3) 0.4314(11) 0.5303(3) 0.0451(13) Uani 1 1 d . . . .
H25 H 0.4370 0.5135 0.4953 0.054 Uiso 1 1 calc R . . .
C2 C 0.5220(3) 0.2494(10) 0.4602(3) 0.0460(13) Uani 1 1 d . . . .
C7 C 0.5470(3) 0.4611(11) 0.4775(3) 0.0461(13) Uani 1 1 d . . . .
H7 H 0.5426 0.5257 0.5155 0.055 Uiso 1 1 calc R . . .
C24 C 0.3962(3) 0.5137(11) 0.5687(3) 0.0492(14) Uani 1 1 d . . . .
H24 H 0.3770 0.6483 0.5584 0.059 Uiso 1 1 calc R . . .
C4 C 0.5610(3) 0.2699(12) 0.3646(3) 0.0553(15) Uani 1 1 d . . . .
H4 H 0.5658 0.2054 0.3267 0.066 Uiso 1 1 calc R . . .
C23 C 0.3890(3) 0.3971(14) 0.6228(3) 0.0526(15) Uani 1 1 d . . . .
C8 C 0.6206(3) 0.4780(13) 0.2667(3) 0.0515(15) Uani 1 1 d . . . .
C1 C 0.4925(4) 0.1172(11) 0.5013(4) 0.0556(16) Uani 1 1 d D . . .
C13 C 0.6571(3) 0.2999(17) 0.2594(4) 0.065(2) Uani 1 1 d . . . .
H13 H 0.6883 0.2653 0.2925 0.078 Uiso 1 1 calc R . . .
C26 C 0.2958(3) 0.5586(13) 0.6316(4) 0.0546(15) Uani 1 1 d . . . .
C5 C 0.5858(3) 0.4813(12) 0.3825(3) 0.0495(14) Uani 1 1 d . . . .
C6 C 0.5776(3) 0.5737(11) 0.4397(3) 0.0468(13) Uani 1 1 d . . . .
H6 H 0.5930 0.7132 0.4523 0.056 Uiso 1 1 calc R . . .
N1 N 0.3519(3) 0.4755(14) 0.6608(3) 0.0623(17) Uani 1 1 d . . . .
C34 C 0.4249(4) 0.3782(18) 0.8300(4) 0.075(2) Uani 1 1 d . . . .
H34 H 0.4603 0.4100 0.8573 0.091 Uiso 1 1 calc R . . .
C27 C 0.2618(3) 0.4468(17) 0.5809(4) 0.068(2) Uani 1 1 d . . . .
H27 H 0.2748 0.3174 0.5647 0.082 Uiso 1 1 calc R . . .
C21 C 0.4523(3) 0.1126(11) 0.5984(3) 0.0529(15) Uani 1 1 d . . . .
H21 H 0.4709 -0.0235 0.6081 0.064 Uiso 1 1 calc R . . .
C14 C 0.6997(3) 0.6077(13) 0.3804(4) 0.0553(15) Uani 1 1 d . . . .
C3 C 0.5296(4) 0.1565(11) 0.4025(4) 0.0581(17) Uani 1 1 d . . . .
H3 H 0.5135 0.0181 0.3895 0.070 Uiso 1 1 calc R . . .
C32 C 0.3620(3) 0.4076(13) 0.7273(3) 0.0542(15) Uani 1 1 d . . . .
C22 C 0.4189(3) 0.1936(13) 0.6375(3) 0.0563(16) Uani 1 1 d . . . .
H22 H 0.4158 0.1150 0.6738 0.068 Uiso 1 1 calc R . . .
C35 C 0.3839(4) 0.260(2) 0.8516(4) 0.085(3) Uani 1 1 d . . . .
H35 H 0.3916 0.2061 0.8931 0.102 Uiso 1 1 calc R . . .
C36 C 0.3307(4) 0.222(2) 0.8114(4) 0.082(3) Uani 1 1 d . . . .
H36 H 0.3019 0.1465 0.8264 0.098 Uiso 1 1 calc R . . .
C33 C 0.4144(4) 0.4508(19) 0.7678(4) 0.075(2) Uani 1 1 d . . . .
H33 H 0.4429 0.5293 0.7532 0.090 Uiso 1 1 calc R . . .
C19 C 0.7168(3) 0.4361(18) 0.4241(4) 0.068(2) Uani 1 1 d . . . .
H19 H 0.6896 0.3299 0.4295 0.081 Uiso 1 1 calc R . . .
C18 C 0.7727(4) 0.419(2) 0.4595(4) 0.082(3) Uani 1 1 d . . . .
H18 H 0.7828 0.2994 0.4873 0.098 Uiso 1 1 calc R . . .
C12 C 0.6478(4) 0.1741(19) 0.2040(5) 0.079(3) Uani 1 1 d . . . .
H12 H 0.6728 0.0574 0.2001 0.095 Uiso 1 1 calc R . . .
C31 C 0.2744(5) 0.7435(18) 0.6584(7) 0.089(3) Uani 1 1 d . . . .
H31 H 0.2963 0.8092 0.6949 0.106 Uiso 1 1 calc R . . .
C29 C 0.1867(6) 0.729(3) 0.5808(8) 0.120(6) Uani 1 1 d . . . .
H29 H 0.1501 0.7883 0.5640 0.144 Uiso 1 1 calc R . . .
C17 C 0.8129(4) 0.5726(19) 0.4543(5) 0.081(3) Uani 1 1 d . . . .
H17 H 0.8507 0.5588 0.4780 0.098 Uiso 1 1 calc R . . .
C30 C 0.2227(6) 0.825(2) 0.6315(9) 0.108(4) Uani 1 1 d . . . .
H30 H 0.2104 0.9546 0.6483 0.129 Uiso 1 1 calc R . . .
C16 C 0.7982(5) 0.746(2) 0.4146(6) 0.092(3) Uani 1 1 d . . . .
H16 H 0.8256 0.8544 0.4115 0.111 Uiso 1 1 calc R . . .
C9 C 0.5745(4) 0.5270(19) 0.2155(4) 0.077(3) Uani 1 1 d . . . .
H9 H 0.5503 0.6477 0.2179 0.093 Uiso 1 1 calc R . . .
C11 C 0.6013(5) 0.223(2) 0.1548(4) 0.085(3) Uani 1 1 d . . . .
H11 H 0.5948 0.1402 0.1174 0.102 Uiso 1 1 calc R . . .
C15 C 0.7426(5) 0.7640(17) 0.3788(6) 0.083(3) Uani 1 1 d . . . .
H15 H 0.7333 0.8867 0.3521 0.100 Uiso 1 1 calc R . . .
C10 C 0.5648(4) 0.395(2) 0.1612(5) 0.091(3) Uani 1 1 d . . . .
H10 H 0.5328 0.4243 0.1284 0.109 Uiso 1 1 calc R . . .
C28 C 0.2063(5) 0.537(4) 0.5543(6) 0.121(6) Uani 1 1 d . . . .
H28 H 0.1826 0.4686 0.5192 0.145 Uiso 1 1 calc R . . .
C37 C 0.3200(3) 0.2937(17) 0.7491(4) 0.067(2) Uani 1 1 d . . . .
H37 H 0.2844 0.2649 0.7220 0.081 Uiso 1 1 calc R . . .
O1A O 0.5097(16) -0.080(3) 0.5113(15) 0.074(5) Uani 0.44(3) 1 d D P A 2

loop_
_atom_site_aniso_label
_atom_site_aniso_U_11
_atom_site_aniso_U_22
_atom_site_aniso_U_33
_atom_site_aniso_U_23
_atom_site_aniso_U_13
_atom_site_aniso_U_12
P1 0.0513(9) 0.0643(9) 0.0559(9) 0.0088(8) 0.0167(7) 0.0087(8)
C20 0.041(3) 0.046(3) 0.046(3) -0.005(2) 0.015(2) 0.002(2)
O1 0.113(17) 0.040(3) 0.082(12) 0.003(4) 0.048(9) 0.020(6)
C25 0.037(3) 0.058(3) 0.040(3) 0.005(2) 0.005(2) -0.007(2)
C2 0.049(3) 0.047(3) 0.046(3) 0.002(2) 0.018(2) 0.003(3)
C7 0.040(3) 0.059(3) 0.038(3) 0.001(2) 0.005(2) 0.005(3)
C24 0.041(3) 0.058(3) 0.048(3) 0.007(2) 0.008(2) 0.012(3)
C4 0.060(4) 0.060(3) 0.052(3) -0.004(3) 0.025(3) 0.003(3)
C23 0.039(3) 0.078(4) 0.041(3) 0.000(3) 0.009(2) 0.010(3)
C8 0.034(3) 0.073(4) 0.047(3) 0.000(3) 0.010(2) 0.011(3)
C1 0.068(4) 0.045(3) 0.061(4) -0.001(3) 0.031(3) 0.001(3)
C13 0.043(4) 0.100(6) 0.051(3) -0.004(4) 0.010(3) 0.005(4)
C26 0.044(3) 0.068(4) 0.058(4) 0.003(3) 0.022(3) -0.004(3)
C5 0.041(3) 0.066(4) 0.041(3) 0.006(3) 0.009(2) 0.005(3)
C6 0.037(3) 0.059(3) 0.044(3) -0.006(2) 0.009(2) -0.004(3)
N1 0.041(3) 0.107(5) 0.041(3) 0.006(3) 0.015(2) 0.017(3)
C34 0.053(4) 0.110(6) 0.055(4) -0.006(4) -0.007(3) -0.009(4)
C27 0.052(4) 0.098(6) 0.051(4) 0.001(4) 0.005(3) -0.009(4)
C21 0.062(4) 0.049(3) 0.051(3) 0.010(3) 0.021(3) 0.002(3)
C14 0.048(4) 0.065(3) 0.058(3) -0.003(3) 0.022(3) -0.005(3)
C3 0.074(5) 0.049(3) 0.060(4) -0.008(3) 0.034(3) -0.004(3)
C32 0.044(3) 0.072(4) 0.047(3) -0.002(3) 0.011(3) 0.008(3)
C22 0.052(4) 0.073(4) 0.048(3) 0.015(3) 0.020(3) 0.010(3)
C35 0.077(6) 0.128(8) 0.044(4) 0.001(4) 0.000(4) 0.010(6)
C36 0.060(5) 0.126(8) 0.060(5) 0.016(5) 0.014(4) -0.003(5)
C33 0.049(4) 0.106(7) 0.070(5) 0.003(5) 0.011(4) -0.005(4)
C19 0.039(3) 0.107(6) 0.058(4) 0.010(4) 0.013(3) 0.005(4)
C18 0.047(4) 0.134(8) 0.062(4) -0.004(5) 0.005(3) -0.007(5)
C12 0.064(5) 0.107(7) 0.067(5) -0.018(5) 0.016(4) 0.012(5)
C31 0.089(7) 0.078(5) 0.109(8) 0.002(5) 0.043(6) 0.024(5)
C29 0.064(6) 0.183(14) 0.122(10) 0.080(10) 0.039(7) 0.057(8)
C17 0.057(5) 0.106(7) 0.076(5) -0.020(5) 0.004(4) -0.010(5)
C30 0.091(8) 0.098(8) 0.142(12) 0.008(7) 0.043(8) 0.037(7)
C16 0.068(6) 0.094(7) 0.111(8) -0.015(6) 0.013(5) -0.044(5)
C9 0.051(4) 0.108(7) 0.068(5) 0.021(5) 0.003(4) 0.017(5)
C11 0.074(5) 0.136(8) 0.044(4) -0.012(5) 0.013(3) -0.016(6)
C15 0.071(5) 0.070(5) 0.109(8) 0.002(5) 0.021(5) -0.005(4)
C10 0.068(6) 0.142(9) 0.052(4) 0.019(5) -0.010(4) -0.007(6)
C28 0.057(6) 0.232(18) 0.067(6) 0.038(9) 0.001(4) -0.014(9)
C37 0.049(4) 0.100(6) 0.051(4) 0.004(4) 0.007(3) -0.011(4)
O1A 0.113(17) 0.040(3) 0.082(12) 0.003(4) 0.048(9) 0.020(6)

loop_
_atom_type_symbol
_atom_type_description
_atom_type_scat_dispersion_real
_atom_type_scat_dispersion_imag
_atom_type_scat_source
C C 0.0181 0.0091 'International Tables Vol C Tables 4.2.6.8 and 6.1.1.4'
H H 0.0000 0.0000 'International Tables Vol C Tables 4.2.6.8 and 6.1.1.4'
N N 0.0311 0.0180 'International Tables Vol C Tables 4.2.6.8 and 6.1.1.4'
O O 0.0492 0.0322 'International Tables Vol C Tables 4.2.6.8 and 6.1.1.4'
P P 0.2955 0.4335 'International Tables Vol C Tables 4.2.6.8 and 6.1.1.4'

loop_
_geom_angle_atom_site_label_1
_geom_angle_atom_site_label_2
_geom_angle_atom_site_label_3
_geom_angle
C8 P1 C5 99.9(3)
C8 P1 C14 103.6(3)
C14 P1 C5 100.2(3)
C25 C20 C1 123.8(6)
C25 C20 C21 118.3(6)
C21 C20 C1 117.8(6)
C20 C25 H25 119.8
C20 C25 C24 120.4(6)
C24 C25 H25 119.8
C7 C2 C1 123.3(6)
C3 C2 C7 117.6(6)
C3 C2 C1 119.0(6)
C2 C7 H7 119.1
C6 C7 C2 121.8(6)
C6 C7 H7 119.1
C25 C24 H24 119.5
C25 C24 C23 121.0(6)
C23 C24 H24 119.5
C5 C4 H4 119.4
C3 C4 H4 119.4
C3 C4 C5 121.3(6)
C24 C23 N1 121.4(7)
C24 C23 C22 118.3(6)
N1 C23 C22 120.3(7)
C13 C8 P1 127.0(5)
C9 C8 P1 115.4(6)
C9 C8 C13 117.5(8)
O1 C1 C20 117.7(13)
O1 C1 C2 120.0(13)
C2 C1 C20 120.6(6)
O1A C1 C20 120.9(17)
O1A C1 C2 115.8(17)
C8 C13 H13 119.2
C12 C13 C8 121.7(7)
C12 C13 H13 119.2
C27 C26 N1 120.2(7)
C27 C26 C31 120.8(9)
C31 C26 N1 118.7(8)
C4 C5 P1 125.9(5)
C6 C5 P1 116.3(5)
C6 C5 C4 117.8(6)
C7 C6 C5 121.0(6)
C7 C6 H6 119.5
C5 C6 H6 119.5
C23 N1 C26 119.7(6)
C23 N1 C32 119.3(6)
C26 N1 C32 118.1(6)
C35 C34 H34 119.8
C35 C34 C33 120.4(7)
C33 C34 H34 119.8
C26 C27 H27 121.2
C26 C27 C28 117.5(11)
C28 C27 H27 121.2
C20 C21 H21 119.0
C22 C21 C20 122.0(6)
C22 C21 H21 119.0
C19 C14 P1 124.8(6)
C15 C14 P1 120.4(7)
C15 C14 C19 114.3(8)
C2 C3 H3 119.7
C4 C3 C2 120.6(6)
C4 C3 H3 119.7
C33 C32 N1 120.2(8)
C37 C32 N1 120.0(6)
C37 C32 C33 119.7(7)
C23 C22 H22 120.0
C21 C22 C23 119.9(6)
C21 C22 H22 120.0
C34 C35 H35 120.4
C34 C35 C36 119.3(8)
C36 C35 H35 120.4
C35 C36 H36 119.8
C37 C36 C35 120.4(9)
C37 C36 H36 119.8
C34 C33 H33 119.9
C32 C33 C34 120.3(9)
C32 C33 H33 119.9
C14 C19 H19 118.9
C18 C19 C14 122.1(9)
C18 C19 H19 118.9
C19 C18 H18 119.7
C17 C18 C19 120.6(11)
C17 C18 H18 119.7
C13 C12 H12 120.2
C11 C12 C13 119.5(10)
C11 C12 H12 120.2
C26 C31 H31 120.1
C30 C31 C26 119.7(13)
C30 C31 H31 120.1
C30 C29 H29 121.0
C30 C29 C28 118.1(10)
C28 C29 H29 121.0
C18 C17 H17 120.1
C16 C17 C18 119.7(9)
C16 C17 H17 120.1
C31 C30 C29 123.3(13)
C31 C30 H30 118.3
C29 C30 H30 118.3
C17 C16 H16 120.0
C17 C16 C15 120.0(9)
C15 C16 H16 120.0
C8 C9 H9 120.0
C10 C9 C8 120.0(9)
C10 C9 H9 120.0
C12 C11 H11 120.1
C10 C11 C12 119.7(9)
C10 C11 H11 120.1
C14 C15 H15 118.4
C16 C15 C14 123.1(10)
C16 C15 H15 118.4
C9 C10 H10 119.3
C11 C10 C9 121.5(8)
C11 C10 H10 119.3
C27 C28 H28 119.9
C29 C28 C27 120.2(13)
C29 C28 H28 119.9
C32 C37 C36 119.9(7)
C32 C37 H37 120.1
C36 C37 H37 120.1

loop_
_geom_bond_atom_site_label_1
_geom_bond_atom_site_label_2
_geom_bond_distance
P1 C8 1.806(7)
P1 C5 1.837(7)
P1 C14 1.816(8)
C20 C25 1.382(9)
C20 C1 1.484(9)
C20 C21 1.408(9)
O1 C1 1.260(14)
C25 H25 0.9300
C25 C24 1.390(10)
C2 C7 1.416(9)
C2 C1 1.472(10)
C2 C3 1.408(9)
C7 H7 0.9300
C7 C6 1.376(10)
C24 H24 0.9300
C24 C23 1.399(10)
C4 H4 0.9300
C4 C5 1.415(10)
C4 C3 1.393(10)
C23 N1 1.404(9)
C23 C22 1.412(10)
C8 C13 1.404(12)
C8 C9 1.400(9)
C1 O1A 1.257(16)
C13 H13 0.9300
C13 C12 1.387(12)
C26 N1 1.424(9)
C26 C27 1.380(11)
C26 C31 1.396(13)
C5 C6 1.403(9)
C6 H6 0.9300
N1 C32 1.457(9)
C34 H34 0.9300
C34 C35 1.361(16)
C34 C33 1.379(13)
C27 H27 0.9300
C27 C28 1.417(15)
C21 H21 0.9300
C21 C22 1.360(10)
C14 C19 1.394(12)
C14 C15 1.385(13)
C3 H3 0.9300
C32 C33 1.372(11)
C32 C37 1.368(12)
C22 H22 0.9300
C35 H35 0.9300
C35 C36 1.380(13)
C36 H36 0.9300
C36 C37 1.379(12)
C33 H33 0.9300
C19 H19 0.9300
C19 C18 1.375(11)
C18 H18 0.9300
C18 C17 1.346(15)
C12 H12 0.9300
C12 C11 1.382(14)
C31 H31 0.9300
C31 C30 1.324(18)
C29 H29 0.9300
C29 C30 1.36(3)
C29 C28 1.41(3)
C17 H17 0.9300
C17 C16 1.344(17)
C30 H30 0.9300
C16 H16 0.9300
C16 C15 1.374(15)
C9 H9 0.9300
C9 C10 1.389(16)
C11 H11 0.9300
C11 C10 1.369(19)
C15 H15 0.9300
C10 H10 0.9300
C28 H28 0.9300
C37 H37 0.9300
